data_7201821
loop_
_publ_author_name
'Westcott, Aleema'
'Fisher, Julie'
'Harding, Lindsay P.'
'Hardie, Michaele J.'

_publ_section_title
;
 Flattened trigonal bipyramidal coordination assembly with trans
 geometry
;
_journal_issue 3
_journal_name_full CrystEngComm
_journal_page_first 276
_journal_paper_doi 10.1039/b716733b
_journal_volume 10
_journal_year 2008
_chemical_formula_sum 'C66 H66 N12 O18 Pd3'
_chemical_formula_weight 1634.51
_chemical_name_common
;
hexaacetobis(N,N_,N__-tris(6-methyl-2-pyridyl) benzene-1,3,5-
tricarboxamide)dipalladium(ii)
;
_chemical_name_systematic
;
hexaacetobis{N,N_,N__-tris(6-methyl-2-pyridyl)
benzene-1,3,5-tricarboxamide}dipalladium(II)
;
_space_group_IT_number 163
_symmetry_cell_setting trigonal
_symmetry_space_group_name_Hall '-P 3 2c'
_symmetry_space_group_name_H-M 'P -3 1 c'
_atom_sites_solution_hydrogens geom
_atom_sites_solution_primary direct
_atom_sites_solution_secondary difmap
_audit_creation_method SHELXL-97
_cell_angle_alpha 90.000(2)
_cell_angle_beta 90.000(2)
_cell_angle_gamma 120.000(2)
_cell_formula_units_Z 4
_cell_length_a 22.9258(8)
_cell_length_b 22.9258(8)
_cell_length_c 19.4600(7)
_cell_measurement_temperature 123(2)
_cell_volume 8857.7(6)
_computing_cell_refinement 'APEXII (Bruker, 2004)'
_computing_data_collection 'APEXII (Bruker, 2004)'
_computing_data_reduction 'APEXII (Bruker, 2004)'
_computing_molecular_graphics 'XSeed (Barbour, 2001)'
_computing_structure_refinement 'SHELXL-97 (Sheldrick, 1997)'
_computing_structure_solution 'SHELXS-97 (Sheldrick, 1990)'
_diffrn_ambient_temperature 123(2)
_diffrn_measured_fraction_theta_full 0.996
_diffrn_measured_fraction_theta_max 0.996
_diffrn_measurement_device_type 'Bruker Apex II CCD'
_diffrn_measurement_method 'omega and phi scans'
_diffrn_radiation_monochromator graphite
_diffrn_radiation_source 'rotating anode'
_diffrn_radiation_type MoK\a
_diffrn_radiation_wavelength 0.71073
_diffrn_reflns_av_R_equivalents 0.0815
_diffrn_reflns_av_sigmaI/netI 0.0419
_diffrn_reflns_limit_h_max 29
_diffrn_reflns_limit_h_min -30
_diffrn_reflns_limit_k_max 30
_diffrn_reflns_limit_k_min -30
_diffrn_reflns_limit_l_max 26
_diffrn_reflns_limit_l_min -26
_diffrn_reflns_number 89830
_diffrn_reflns_theta_full 28.56
_diffrn_reflns_theta_max 28.56
_diffrn_reflns_theta_min 2.33
_exptl_absorpt_coefficient_mu 0.664
_exptl_absorpt_correction_T_max 0.9246
_exptl_absorpt_correction_T_min 0.8463
_exptl_absorpt_correction_type multi-scan
_exptl_absorpt_process_details SADABS
_exptl_crystal_colour 'pale yellow'
_exptl_crystal_density_diffrn 1.226
_exptl_crystal_density_method 'not measured'
_exptl_crystal_description block
_exptl_crystal_F_000 3312
_exptl_crystal_size_max 0.26
_exptl_crystal_size_mid 0.24
_exptl_crystal_size_min 0.12
_refine_diff_density_max 1.414
_refine_diff_density_min -0.831
_refine_diff_density_rms 0.190
_refine_ls_extinction_method none
_refine_ls_goodness_of_fit_ref 1.245
_refine_ls_hydrogen_treatment noref
_refine_ls_matrix_type full
_refine_ls_number_parameters 302
_refine_ls_number_reflns 7526
_refine_ls_number_restraints 0
_refine_ls_restrained_S_all 1.245
_refine_ls_R_factor_all 0.1454
_refine_ls_R_factor_gt 0.0901
_refine_ls_shift/su_max 0.001
_refine_ls_shift/su_mean 0.000
_refine_ls_structure_factor_coef Fsqd
_refine_ls_weighting_details 'calc w=1/[\s^2^(Fo^2^)+(0.2000P)^2^+0.0000P] where P=(Fo^2^+2Fc^2^)/3'
_refine_ls_weighting_scheme calc
_refine_ls_wR_factor_gt 0.2838
_refine_ls_wR_factor_ref 0.3460
_reflns_number_gt 4386
_reflns_number_total 7526
_reflns_threshold_expression >2sigma(I)
_cod_data_source_file b716733b.txt
_cod_data_source_block complex1
_cod_depositor_comments
;
The following automatic conversions were performed:
'_symmetry_cell_setting' value 'Trigonal' changed to 'trigonal' according
to '/home/saulius/struct/CIF-dictionaries/cif_core.dic' dictionary named
'cif_core.dic' version 2.4.1 from 2010-06-29.

Automatic conversion script
Id: cif_fix_enum 1527 2010-12-29 10:47:43Z saulius 
;
_cod_original_cell_volume 8857.7(5)
_cod_original_sg_symbol_H-M P-31c
_cod_database_code 7201821

loop_
_symmetry_equiv_pos_as_xyz
'x, y, z'
'-y, x-y, z'
'-x+y, -x, z'
'-y, -x, -z+1/2'
'-x+y, y, -z+1/2'
'x, x-y, -z+1/2'
'-x, -y, -z'
'y, -x+y, -z'
'x-y, x, -z'
'y, x, z-1/2'
'x-y, -y, z-1/2'
'-x, -x+y, z-1/2'

loop_
_atom_site_label
_atom_site_type_symbol
_atom_site_fract_x
_atom_site_fract_y
_atom_site_fract_z
_atom_site_U_iso_or_equiv
_atom_site_adp_type
_atom_site_occupancy
_atom_site_symmetry_multiplicity
_atom_site_calc_flag
_atom_site_refinement_flags
_atom_site_disorder_assembly
_atom_site_disorder_group
Pd1 Pd 0.39080(3) 0.27410(3) 0.94840(3) 0.0523(3) Uani 1 1 d . . .
O1 O 0.5181(3) 0.1657(3) 0.8355(4) 0.0716(17) Uani 1 1 d . . .
N1 N 0.3626(3) 0.1952(3) 0.8800(3) 0.0548(14) Uani 1 1 d . . .
C1 C 0.2941(4) 0.1496(5) 0.8729(5) 0.076(3) Uani 1 1 d . . .
O2 O 0.6229(4) 0.4663(3) 1.0367(5) 0.099(3) Uani 1 1 d . . .
N2 N 0.4753(3) 0.2364(3) 0.8511(3) 0.0492(13) Uani 1 1 d . . .
H2 H 0.4849 0.2778 0.8604 0.059 Uiso 1 1 calc R . .
C2 C 0.2732(4) 0.0967(5) 0.8313(6) 0.086(3) Uani 1 1 d . . .
H2A H 0.2262 0.0659 0.8273 0.103 Uiso 1 1 calc R . .
O3 O 0.4176(5) 0.2257(4) 1.0215(5) 0.108(3) Uani 1 1 d . . .
N3 N 0.4148(3) 0.3532(3) 1.0153(3) 0.0547(14) Uani 1 1 d . . .
C3 C 0.3189(4) 0.0851(4) 0.7929(5) 0.069(2) Uani 1 1 d . . .
H3 H 0.3035 0.0470 0.7636 0.082 Uiso 1 1 calc R . .
O4 O 0.3275(7) 0.1954(7) 1.0701(12) 0.231(9) Uani 1 1 d . . .
N4 N 0.5219(3) 0.3672(3) 1.0277(4) 0.0614(16) Uani 1 1 d . . .
H4 H 0.5038 0.3239 1.0188 0.074 Uiso 1 1 calc R . .
C4 C 0.3865(4) 0.1311(4) 0.7996(4) 0.0556(17) Uani 1 1 d . . .
H4A H 0.4190 0.1260 0.7741 0.067 Uiso 1 1 calc R . .
O5 O 0.3696(4) 0.3236(5) 0.8746(4) 0.106(3) Uani 1 1 d . . .
C5 C 0.4066(3) 0.1857(3) 0.8444(4) 0.0471(15) Uani 1 1 d . . .
O6 O 0.4714(4) 0.3609(4) 0.8465(6) 0.121(3) Uani 1 1 d . . .
C6 C 0.2462(5) 0.1651(8) 0.9094(9) 0.151(8) Uani 1 1 d . . .
H6A H 0.2005 0.1264 0.9061 0.227 Uiso 1 1 calc R . .
H6B H 0.2475 0.2045 0.8882 0.227 Uiso 1 1 calc R . .
H6C H 0.2592 0.1746 0.9579 0.227 Uiso 1 1 calc R . .
C7 C 0.5276(3) 0.2237(3) 0.8437(4) 0.0495(15) Uani 1 1 d . . .
C8 C 0.5997(3) 0.2824(3) 0.8450(3) 0.0425(13) Uani 1 1 d . . .
C9 C 0.6159(3) 0.3501(3) 0.8450(3) 0.0446(14) Uani 1 1 d . . .
H9 H 0.5813 0.3612 0.8451 0.054 Uiso 1 1 calc R . .
C10 C 0.3648(5) 0.3685(5) 1.0287(4) 0.064(2) Uani 1 1 d . . .
C11 C 0.3829(6) 0.4282(5) 1.0653(5) 0.080(3) Uani 1 1 d . . .
H11 H 0.3495 0.4397 1.0758 0.096 Uiso 1 1 calc R . .
C12 C 0.4473(6) 0.4695(5) 1.0859(6) 0.089(3) Uani 1 1 d . . .
H12 H 0.4588 0.5105 1.1085 0.107 Uiso 1 1 calc R . .
C13 C 0.4970(5) 0.4524(4) 1.0741(5) 0.078(3) Uani 1 1 d . . .
H13 H 0.5419 0.4798 1.0900 0.093 Uiso 1 1 calc R . .
C14 C 0.4771(4) 0.3927(4) 1.0377(4) 0.0591(18) Uani 1 1 d . . .
C15 C 0.2935(6) 0.3194(8) 1.0083(7) 0.112(5) Uani 1 1 d . . .
H15A H 0.2888 0.3208 0.9583 0.167 Uiso 1 1 calc R . .
H15B H 0.2629 0.3316 1.0310 0.167 Uiso 1 1 calc R . .
H15C H 0.2822 0.2739 1.0221 0.167 Uiso 1 1 calc R . .
C16 C 0.5927(4) 0.4054(5) 1.0309(5) 0.065(2) Uani 1 1 d . . .
C17 C 0.6284(4) 0.3656(4) 1.0282(4) 0.0539(17) Uani 1 1 d . . .
C18 C 0.5962(4) 0.2952(4) 1.0296(4) 0.0534(16) Uani 1 1 d . . .
H18 H 0.5484 0.2693 1.0315 0.064 Uiso 1 1 calc R . .
C19 C 0.3809(10) 0.1987(7) 1.0724(5) 0.117(5) Uani 1 1 d . . .
C20 C 0.4069(10) 0.1679(10) 1.1229(9) 0.151(7) Uani 1 1 d . . .
H20A H 0.4371 0.2023 1.1556 0.227 Uiso 1 1 calc R . .
H20B H 0.4316 0.1496 1.0984 0.227 Uiso 1 1 calc R . .
H20C H 0.3690 0.1315 1.1478 0.227 Uiso 1 1 calc R . .
C21 C 0.4223(4) 0.3651(5) 0.8374(4) 0.063(2) Uani 1 1 d . . .
C22 C 0.4050(8) 0.4034(6) 0.7863(8) 0.125(5) Uani 1 1 d . . .
H22A H 0.4465 0.4427 0.7699 0.187 Uiso 1 1 calc R . .
H22B H 0.3764 0.4185 0.8084 0.187 Uiso 1 1 calc R . .
H22C H 0.3809 0.3741 0.7473 0.187 Uiso 1 1 calc R . .

loop_
_atom_site_aniso_label
_atom_site_aniso_U_11
_atom_site_aniso_U_22
_atom_site_aniso_U_33
_atom_site_aniso_U_23
_atom_site_aniso_U_13
_atom_site_aniso_U_12
Pd1 0.0495(4) 0.0610(4) 0.0495(4) -0.0090(2) 0.0037(2) 0.0301(3)
O1 0.051(3) 0.048(3) 0.119(5) 0.020(3) 0.020(3) 0.027(2)
N1 0.043(3) 0.057(3) 0.056(3) -0.011(3) 0.001(3) 0.018(3)
C1 0.047(4) 0.086(6) 0.081(6) -0.025(5) 0.005(4) 0.023(4)
O2 0.074(4) 0.055(4) 0.171(8) 0.016(4) -0.003(4) 0.034(3)
N2 0.046(3) 0.041(3) 0.056(3) -0.006(2) 0.006(2) 0.017(2)
C2 0.051(5) 0.086(6) 0.086(7) -0.024(5) 0.000(4) 0.008(4)
O3 0.115(6) 0.080(5) 0.139(7) -0.006(5) 0.021(5) 0.057(5)
N3 0.060(4) 0.060(4) 0.054(3) -0.002(3) 0.006(3) 0.038(3)
C3 0.066(5) 0.057(5) 0.072(5) -0.016(4) -0.010(4) 0.022(4)
O4 0.131(10) 0.169(12) 0.43(3) -0.026(15) -0.049(13) 0.102(10)
N4 0.056(4) 0.057(4) 0.073(4) -0.020(3) -0.004(3) 0.030(3)
C4 0.054(4) 0.058(4) 0.058(4) -0.006(3) 0.002(3) 0.030(4)
O5 0.085(5) 0.136(7) 0.109(6) -0.029(5) -0.001(4) 0.064(5)
C5 0.042(3) 0.043(3) 0.053(4) -0.004(3) -0.002(3) 0.018(3)
O6 0.109(6) 0.091(5) 0.192(9) -0.069(6) -0.074(6) 0.073(5)
C6 0.045(5) 0.184(15) 0.165(14) -0.103(12) 0.012(7) 0.014(7)
C7 0.050(4) 0.045(3) 0.052(4) 0.013(3) 0.010(3) 0.022(3)
C8 0.047(3) 0.045(3) 0.035(3) 0.008(2) 0.005(2) 0.023(3)
C9 0.047(3) 0.049(3) 0.038(3) -0.005(3) 0.000(3) 0.024(3)
C10 0.079(6) 0.074(5) 0.057(5) 0.000(4) 0.012(4) 0.051(5)
C11 0.108(8) 0.074(6) 0.082(6) 0.005(5) 0.037(5) 0.063(6)
C12 0.090(7) 0.050(5) 0.120(9) -0.018(5) 0.031(6) 0.030(5)
C13 0.083(6) 0.060(5) 0.083(6) -0.017(4) 0.017(5) 0.030(5)
C14 0.067(5) 0.060(4) 0.053(4) 0.002(3) 0.012(4) 0.035(4)
C15 0.091(8) 0.170(13) 0.111(9) -0.056(9) -0.004(7) 0.093(9)
C16 0.067(5) 0.064(5) 0.068(5) 0.006(4) -0.002(4) 0.034(4)
C17 0.062(4) 0.055(4) 0.044(4) 0.003(3) -0.004(3) 0.029(4)
C18 0.060(4) 0.061(4) 0.043(3) -0.003(3) -0.001(3) 0.032(4)
C19 0.236(17) 0.113(9) 0.057(6) 0.030(6) 0.042(8) 0.129(11)
C20 0.175(16) 0.192(17) 0.126(13) 0.060(12) 0.047(11) 0.121(14)
C21 0.065(5) 0.071(5) 0.062(5) -0.014(4) 0.000(4) 0.040(4)
C22 0.173(14) 0.089(8) 0.129(12) 0.000(8) 0.021(10) 0.077(9)

loop_
_atom_type_symbol
_atom_type_description
_atom_type_scat_dispersion_real
_atom_type_scat_dispersion_imag
_atom_type_scat_source
C C 0.0033 0.0016 'International Tables Vol C Tables 4.2.6.8 and 6.1.1.4'
H H 0.0000 0.0000 'International Tables Vol C Tables 4.2.6.8 and 6.1.1.4'
N N 0.0061 0.0033 'International Tables Vol C Tables 4.2.6.8 and 6.1.1.4'
Pd Pd -0.9988 1.0072 'International Tables Vol C Tables 4.2.6.8 and 6.1.1.4'
O O 0.0106 0.0060 'International Tables Vol C Tables 4.2.6.8 and 6.1.1.4'

loop_
_geom_angle_atom_site_label_1
_geom_angle_atom_site_label_2
_geom_angle_atom_site_label_3
_geom_angle
_geom_angle_site_symmetry_1
_geom_angle_site_symmetry_3
_geom_angle_publ_flag
O5 Pd1 N3 89.3(3) . . ?
O5 Pd1 N1 88.6(3) . . ?
N3 Pd1 N1 177.1(2) . . ?
O5 Pd1 O3 176.9(3) . . ?
N3 Pd1 O3 91.0(3) . . ?
N1 Pd1 O3 91.1(3) . . ?
C5 N1 C1 119.3(6) . . ?
C5 N1 Pd1 123.1(5) . . ?
C1 N1 Pd1 117.6(5) . . ?
C2 C1 N1 120.1(8) . . ?
C2 C1 C6 122.3(9) . . ?
N1 C1 C6 117.5(8) . . ?
C7 N2 C5 123.1(6) . . ?
C1 C2 C3 121.9(8) . . ?
C19 O3 Pd1 120.3(9) . . ?
C14 N3 C10 120.9(7) . . ?
C14 N3 Pd1 121.9(5) . . ?
C10 N3 Pd1 116.7(6) . . ?
C4 C3 C2 117.4(8) . . ?
C16 N4 C14 125.5(7) . . ?
C3 C4 C5 119.0(7) . . ?
C21 O5 Pd1 113.7(6) . . ?
N1 C5 C4 122.3(6) . . ?
N1 C5 N2 116.2(6) . . ?
C4 C5 N2 121.5(6) . . ?
O1 C7 N2 122.2(6) . . ?
O1 C7 C8 118.7(6) . . ?
N2 C7 C8 119.1(6) . . ?
C9 C8 C9 120.5(7) 2_655 . ?
C9 C8 C7 116.2(6) 2_655 . ?
C9 C8 C7 123.3(6) . . ?
C8 C9 C8 119.5(7) 3_665 . ?
N3 C10 C11 117.5(9) . . ?
N3 C10 C15 119.4(8) . . ?
C11 C10 C15 122.9(8) . . ?
C12 C11 C10 121.2(8) . . ?
C11 C12 C13 120.8(8) . . ?
C12 C13 C14 116.4(9) . . ?
N3 C14 C13 123.2(8) . . ?
N3 C14 N4 115.2(7) . . ?
C13 C14 N4 121.4(8) . . ?
O2 C16 N4 122.3(8) . . ?
O2 C16 C17 122.2(8) . . ?
N4 C16 C17 115.5(7) . . ?
C18 C17 C18 119.9(8) . 3_665 ?
C18 C17 C16 124.5(7) . . ?
C18 C17 C16 115.4(7) 3_665 . ?
C17 C18 C17 120.0(8) . 2_655 ?
O4 C19 O3 114.8(15) . . ?
O4 C19 C20 129.4(16) . . ?
O3 C19 C20 115.3(15) . . ?
O6 C21 O5 115.0(10) . . ?
O6 C21 C22 132.9(11) . . ?
O5 C21 C22 111.8(9) . . ?

loop_
_geom_bond_atom_site_label_1
_geom_bond_atom_site_label_2
_geom_bond_distance
_geom_bond_site_symmetry_2
_geom_bond_publ_flag
Pd1 O5 2.033(9) . ?
Pd1 N3 2.071(6) . ?
Pd1 N1 2.071(6) . ?
Pd1 O3 2.076(10) . ?
O1 C7 1.243(9) . ?
N1 C5 1.329(9) . ?
N1 C1 1.391(10) . ?
C1 C2 1.332(13) . ?
C1 C6 1.492(14) . ?
O2 C16 1.215(11) . ?
N2 C7 1.376(9) . ?
N2 C5 1.421(8) . ?
C2 C3 1.417(13) . ?
O3 C19 1.247(14) . ?
N3 C14 1.326(11) . ?
N3 C10 1.381(10) . ?
C3 C4 1.378(11) . ?
O4 C19 1.189(18) . ?
N4 C16 1.408(11) . ?
N4 C14 1.427(10) . ?
C4 C5 1.401(10) . ?
O5 C21 1.318(12) . ?
O6 C21 1.190(10) . ?
C7 C8 1.524(9) . ?
C8 C9 1.381(9) 2_655 ?
C8 C9 1.402(9) . ?
C9 C8 1.381(9) 3_665 ?
C10 C11 1.409(12) . ?
C10 C15 1.502(15) . ?
C11 C12 1.356(14) . ?
C12 C13 1.396(13) . ?
C13 C14 1.399(11) . ?
C16 C17 1.500(11) . ?
C17 C18 1.400(11) . ?
C17 C18 1.404(11) 3_665 ?
C18 C17 1.404(11) 2_655 ?
C19 C20 1.50(2) . ?
C21 C22 1.506(17) . ?
